data_4134499
loop_
_publ_author_name
'Pan, Chun-Ya'
'Yang, Xin-Rui'
'Xiong, Lin'
'Lu, Zhong-Wei'
'Zhen, Bo-Yu'
'Sui, Xin'
'Deng, Xue-Bin'
'Chen, Ling'
'Wu, Li-Ming'

_publ_section_title
;
 Solid-State Nonlinear Optical Switch with the Widest Switching
 Temperature Range Owing to Its Continuously Tunable <i>T</i><sub>c</sub>.
;
_journal_issue 13
_journal_name_full 'Journal of the American Chemical Society'
_journal_page_first 6423
_journal_page_last 6431
_journal_paper_doi 10.1021/jacs.0c01741
_journal_volume 142
_journal_year 2020
_chemical_formula_sum 'F H8 K0.01 N1.99 O3 P'
_chemical_formula_weight 134.37
_space_group_IT_number 33
_space_group_name_Hall 'P 2c -2n'
_space_group_name_H-M_alt 'P n a 21'
_symmetry_cell_setting orthorhombic
_symmetry_space_group_name_H-M 'P n a 21'
_atom_sites_solution_hydrogens none
_atom_sites_solution_primary direct
_atom_sites_solution_secondary difmap
_audit_creation_method SHELXL-97
_cell_angle_alpha 90.00
_cell_angle_beta 90.00
_cell_angle_gamma 90.00
_cell_formula_units_Z 4
_cell_length_a 7.9325(2)
_cell_length_b 11.3130(3)
_cell_length_c 6.0242(2)
_cell_measurement_reflns_used 5801
_cell_measurement_temperature 280(2)
_cell_measurement_theta_max 27.50
_cell_measurement_theta_min 3.14
_cell_volume 540.61(3)
_computing_structure_refinement 'SHELXL-97 (Sheldrick, 1997)'
_computing_structure_solution 'SHELXS-97 (Sheldrick, 1990)'
_diffrn_ambient_temperature 280(2)
_diffrn_measured_fraction_theta_full 0.996
_diffrn_measured_fraction_theta_max 0.996
_diffrn_measurement_device_type 'CCD area detector'
_diffrn_measurement_method 'phi and omega scans'
_diffrn_radiation_monochromator graphite
_diffrn_radiation_source 'fine-focus sealed tube'
_diffrn_radiation_type MoK\a
_diffrn_radiation_wavelength 0.71073
_diffrn_reflns_av_R_equivalents 0.0573
_diffrn_reflns_av_sigmaI/netI 0.0288
_diffrn_reflns_limit_h_max 10
_diffrn_reflns_limit_h_min -10
_diffrn_reflns_limit_k_max 14
_diffrn_reflns_limit_k_min -14
_diffrn_reflns_limit_l_max 7
_diffrn_reflns_limit_l_min -7
_diffrn_reflns_number 11437
_diffrn_reflns_theta_full 27.51
_diffrn_reflns_theta_max 27.51
_diffrn_reflns_theta_min 3.14
_exptl_absorpt_coefficient_mu 0.456
_exptl_absorpt_correction_T_max 0.7456
_exptl_absorpt_correction_T_min 0.6583
_exptl_absorpt_correction_type multi-scan
_exptl_crystal_colour colorless
_exptl_crystal_density_diffrn 1.651
_exptl_crystal_density_method 'not measured'
_exptl_crystal_description block
_exptl_crystal_F_000 281
_exptl_crystal_size_max 0.05
_exptl_crystal_size_mid 0.03
_exptl_crystal_size_min 0.02
_refine_diff_density_max 0.314
_refine_diff_density_min -0.274
_refine_diff_density_rms 0.065
_refine_ls_abs_structure_details 'Flack H D (1983), Acta Cryst. A39, 876-881'
_refine_ls_abs_structure_Flack 0.00
_refine_ls_extinction_method none
_refine_ls_goodness_of_fit_ref 1.124
_refine_ls_hydrogen_treatment none
_refine_ls_matrix_type full
_refine_ls_number_parameters 98
_refine_ls_number_reflns 1238
_refine_ls_number_restraints 39
_refine_ls_restrained_S_all 1.115
_refine_ls_R_factor_all 0.0391
_refine_ls_R_factor_gt 0.0349
_refine_ls_shift/su_max 0.000
_refine_ls_shift/su_mean 0.000
_refine_ls_structure_factor_coef Fsqd
_refine_ls_weighting_details 'calc w=1/[\s^2^(Fo^2^)+(0.0475P)^2^+0.1303P] where P=(Fo^2^+2Fc^2^)/3'
_refine_ls_weighting_scheme calc
_refine_ls_wR_factor_gt 0.0825
_refine_ls_wR_factor_ref 0.0843
_reflns_number_gt 1155
_reflns_number_total 1238
_reflns_threshold_expression >2sigma(I)
_cod_data_source_file K0.1(NH4)1.9PO3F.cif
_cod_data_source_block K0.1(NH4)1.9PO3F-HTP-280K
_cod_depositor_comments
;
The following automatic conversions were performed:

data item '_symmetry_cell_setting' value 'Orthorhombic' was changed
to 'orthorhombic' in accordance with the
/home/data/users/saulius/crontab/automatic-downloads/rss-feeds/ACS/lib/dictionaries/cif_core.dic
dictionary named 'cif_core.dic' version 2.4.2 last updated on
2011-04-26.

Automatic conversion script
Id: cif_fix_values 7556 2019-12-06 15:28:31Z antanas 

 Adding full bibliography for 4134470--4134505.cif.
;
_cod_original_sg_symbol_H-M 'Pna2(1) '
_cod_original_formula_sum 'H8 F K0.01 N1.99 O3 P'
_cod_database_code 4134499

loop_
_symmetry_equiv_pos_as_xyz
'x, y, z'
'-x, -y, z+1/2'
'x+1/2, -y+1/2, z'
'-x+1/2, y+1/2, z+1/2'

loop_
_atom_site_label
_atom_site_type_symbol
_atom_site_fract_x
_atom_site_fract_y
_atom_site_fract_z
_atom_site_U_iso_or_equiv
_atom_site_adp_type
_atom_site_occupancy
_atom_site_symmetry_multiplicity
_atom_site_calc_flag
_atom_site_refinement_flags
_atom_site_disorder_assembly
_atom_site_disorder_group
P P 0.18955(6) 0.62616(4) 0.77006(11) 0.01490(16) Uani 1 1 d . . .
F F -0.00109(15) 0.58248(13) 0.7769(4) 0.0334(3) Uani 1 1 d . . .
N1 N 0.6413(2) 0.53962(17) 0.7886(5) 0.0212(4) Uani 1 1 d D . .
H2 H 0.668(3) 0.522(2) 0.655(3) 0.019(8) Uiso 1 1 d D . .
H3 H 0.690(3) 0.492(2) 0.878(4) 0.020(8) Uiso 1 1 d D . .
H1 H 0.5336(19) 0.5322(19) 0.801(4) 0.023(7) Uiso 1 1 d D . .
H4 H 0.669(3) 0.6104(15) 0.820(5) 0.043(11) Uiso 1 1 d D . .
N2 N 0.0872(2) 0.30871(15) 0.7772(6) 0.0237(9) Uani 0.980(5) 1 d PD . .
H8 H 0.139(3) 0.3697(17) 0.759(6) 0.037(8) Uiso 1 1 d D . .
H6 H 0.145(3) 0.266(2) 0.868(4) 0.019(7) Uiso 1 1 d D . .
H7 H 0.085(4) 0.271(3) 0.662(4) 0.060(13) Uiso 1 1 d D . .
H5 H -0.003(2) 0.319(3) 0.832(5) 0.054(12) Uiso 1 1 d D . .
K K 0.0872(2) 0.30871(15) 0.7772(6) 0.0237(9) Uani 0.020(5) 1 d P . .
O3 O 0.2178(2) 0.65633(17) 0.5292(3) 0.0253(4) Uani 1 1 d . . .
O2 O 0.1957(3) 0.72761(18) 0.9290(4) 0.0327(5) Uani 1 1 d . . .
O1 O 0.2863(2) 0.51712(16) 0.8404(3) 0.0240(4) Uani 1 1 d . . .

loop_
_atom_site_aniso_label
_atom_site_aniso_U_11
_atom_site_aniso_U_22
_atom_site_aniso_U_33
_atom_site_aniso_U_23
_atom_site_aniso_U_13
_atom_site_aniso_U_12
P 0.0133(2) 0.0159(3) 0.0156(3) 0.0004(3) -0.0001(3) -0.00089(17)
F 0.0128(6) 0.0382(8) 0.0491(8) 0.0026(12) 0.0047(9) -0.0034(5)
N1 0.0195(9) 0.0248(10) 0.0194(12) 0.0056(11) 0.0003(11) 0.0022(7)
N2 0.0221(11) 0.0186(12) 0.0303(13) -0.0019(13) 0.0047(12) 0.0004(7)
K 0.0221(11) 0.0186(12) 0.0303(13) -0.0019(13) 0.0047(12) 0.0004(7)
O3 0.0291(9) 0.0288(10) 0.0179(9) 0.0036(8) 0.0000(8) -0.0013(8)
O2 0.0454(13) 0.0252(10) 0.0275(10) -0.0074(8) -0.0011(9) 0.0007(8)
O1 0.0192(8) 0.0237(9) 0.0292(9) 0.0046(7) -0.0006(6) 0.0020(6)

loop_
_atom_type_symbol
_atom_type_description
_atom_type_scat_dispersion_real
_atom_type_scat_dispersion_imag
_atom_type_scat_source
N N 0.0061 0.0033 'International Tables Vol C Tables 4.2.6.8 and 6.1.1.4'
H H 0.0000 0.0000 'International Tables Vol C Tables 4.2.6.8 and 6.1.1.4'
O O 0.0106 0.0060 'International Tables Vol C Tables 4.2.6.8 and 6.1.1.4'
F F 0.0171 0.0103 'International Tables Vol C Tables 4.2.6.8 and 6.1.1.4'
P P 0.1023 0.0942 'International Tables Vol C Tables 4.2.6.8 and 6.1.1.4'
K K 0.2009 0.2494 'International Tables Vol C Tables 4.2.6.8 and 6.1.1.4'

loop_
_geom_angle_atom_site_label_1
_geom_angle_atom_site_label_2
_geom_angle_atom_site_label_3
_geom_angle
_geom_angle_site_symmetry_1
_geom_angle_site_symmetry_3
_geom_angle_publ_flag
O2 P O3 115.96(12) . . ?
O2 P O1 115.45(12) . . ?
O3 P O1 112.24(11) . . ?
O2 P F 104.65(12) . . ?
O3 P F 103.69(12) . . ?
O1 P F 102.80(9) . . ?
O2 P K 111.95(9) . 2_564 ?
O3 P K 44.24(8) . 2_564 ?
O1 P K 132.52(9) . 2_564 ?
F P K 61.77(9) . 2_564 ?
O2 P K 50.28(9) . 2_565 ?
O3 P K 143.98(8) . 2_565 ?
O1 P K 102.95(8) . 2_565 ?
F P K 59.67(9) . 2_565 ?
K P K 104.88(4) 2_564 2_565 ?
P F K 93.27(9) . 2_564 ?
P F K 95.95(10) . 2_565 ?
K F K 129.90(7) 2_564 2_565 ?
H2 N1 H3 109.6(17) . . ?
H2 N1 H1 107.7(18) . . ?
H3 N1 H1 109.6(18) . . ?
H2 N1 H4 111.4(19) . . ?
H3 N1 H4 109.4(18) . . ?
H1 N1 H4 109.1(17) . . ?
H8 N2 H6 107.0(19) . . ?
H8 N2 H7 110(2) . . ?
H6 N2 H7 105.0(18) . . ?
H8 N2 H5 113(2) . . ?
H6 N2 H5 107(2) . . ?
H7 N2 H5 114(2) . . ?
P O3 K 138.76(13) . 4_554 ?
P O3 K 114.38(11) . 2_564 ?
K O3 K 95.42(11) 4_554 2_564 ?
P O2 K 137.26(12) . 4 ?
P O2 K 107.93(11) . 2_565 ?
K O2 K 88.98(11) 4 2_565 ?

loop_
_geom_bond_atom_site_label_1
_geom_bond_atom_site_label_2
_geom_bond_distance
_geom_bond_site_symmetry_2
_geom_bond_publ_flag
P O2 1.496(2) . ?
P O3 1.507(2) . ?
P O1 1.5133(18) . ?
P F 1.5914(13) . ?
P K 3.765(3) 2_564 ?
P K 3.834(3) 2_565 ?
F K 3.323(4) 2_564 ?
F K 3.327(4) 2_565 ?
N1 H2 0.853(16) . ?
N1 H3 0.852(16) . ?
N1 H1 0.862(15) . ?
N1 H4 0.852(16) . ?
N2 H8 0.811(17) . ?
N2 H6 0.860(16) . ?
N2 H7 0.815(17) . ?
N2 H5 0.800(17) . ?
O3 K 2.769(3) 4_554 ?
O3 K 2.884(3) 2_564 ?
O2 K 2.864(4) 4 ?
O2 K 3.100(4) 2_565 ?

loop_
_geom_hbond_atom_site_label_D
_geom_hbond_atom_site_label_H
_geom_hbond_atom_site_label_A
_geom_hbond_distance_DH
_geom_hbond_distance_HA
_geom_hbond_distance_DA
_geom_hbond_angle_DHA
_geom_hbond_site_symmetry_A
N1 H1 O1 0.862(15) 1.983(15) 2.845(3) 178(3) .
N2 H8 O1 0.811(17) 2.09(2) 2.863(2) 158(3) .
N1 H2 O1 0.853(16) 1.982(17) 2.834(3) 176(2) 2_664
N1 H3 O3 0.852(16) 2.047(17) 2.875(3) 164(2) 2_665
N1 H4 O2 0.852(16) 1.957(16) 2.799(3) 169(3) 3_565
N2 H6 O3 0.860(16) 1.916(17) 2.769(3) 171(3) 4_545
N2 H7 O2 0.815(17) 2.29(3) 2.865(4) 128(3) 4_544
N2 H7 O2 0.815(17) 2.63(3) 3.100(4) 118(2) 2_564
N2 H5 O3 0.800(17) 2.093(18) 2.884(3) 170(3) 2_565
